data_7221977
loop_
_publ_author_name
'Thapa, Kedar Bahadur'
'Hsu, Yi-Fen'
'Lin, Hsuan-Chou'
'Chen, Jhy-Der'

_publ_section_title
;
 Hg(ii) supramolecular isomers: structural transformation and
 photoluminescence change
;
_journal_issue 39
_journal_name_full CrystEngComm
_journal_page_first 7574
_journal_paper_doi 10.1039/C5CE01098E
_journal_volume 17
_journal_year 2015
_chemical_formula_sum 'C16 H18 Hg I2 N4 O2'
_chemical_formula_weight 752.73
_chemical_name_systematic
; 
 ? 
;
_space_group_IT_number 96
_symmetry_cell_setting tetragonal
_symmetry_space_group_name_Hall 'P 4nw 2abw'
_symmetry_space_group_name_H-M 'P 43 21 2'
_atom_sites_solution_hydrogens geom
_atom_sites_solution_primary direct
_atom_sites_solution_secondary difmap
_audit_creation_method SHELXL-97
_audit_update_record
;
2015-06-02 deposited with the CCDC.
2015-09-01 downloaded from the CCDC.
;
_cell_angle_alpha 90.00
_cell_angle_beta 90.00
_cell_angle_gamma 90.00
_cell_formula_units_Z 4
_cell_length_a 8.57840(10)
_cell_length_b 8.57840(10)
_cell_length_c 27.9769(5)
_cell_measurement_reflns_used 7344
_cell_measurement_temperature 296(2)
_cell_measurement_theta_max 27.79
_cell_measurement_theta_min 2.48
_cell_volume 2058.79(5)
_computing_cell_refinement 'SAINT V7.68A (Bruker AXS, 2010)'
_computing_data_collection 'APEX2 (Bruker AXS, 2010)'
_computing_data_reduction 'SAINT V7.68A (Bruker AXS, 2010)'
_computing_molecular_graphics 'SHELXTL (Sheldrick, 2008)'
_computing_publication_material 'SHELXTL (Sheldrick, 2008)'
_computing_structure_refinement 'SHELXL-97 (Sheldrick, 2008)'
_computing_structure_solution 'SHELXS-97 (Sheldrick, 2008)'
_diffrn_ambient_temperature 296(2)
_diffrn_measured_fraction_theta_full 1.000
_diffrn_measured_fraction_theta_max 1.000
_diffrn_measurement_device_type 'Bruker APEX-II CCD'
_diffrn_measurement_method '\f and \w scans'
_diffrn_radiation_monochromator graphite
_diffrn_radiation_source 'fine-focus sealed tube'
_diffrn_radiation_type MoK\a
_diffrn_radiation_wavelength 0.71073
_diffrn_reflns_av_R_equivalents 0.0612
_diffrn_reflns_av_sigmaI/netI 0.0483
_diffrn_reflns_limit_h_max 10
_diffrn_reflns_limit_h_min -11
_diffrn_reflns_limit_k_max 11
_diffrn_reflns_limit_k_min -10
_diffrn_reflns_limit_l_max 37
_diffrn_reflns_limit_l_min -32
_diffrn_reflns_number 19750
_diffrn_reflns_theta_full 28.30
_diffrn_reflns_theta_max 28.30
_diffrn_reflns_theta_min 2.48
_exptl_absorpt_coefficient_mu 10.491
_exptl_absorpt_correction_T_max 0.7457
_exptl_absorpt_correction_T_min 0.4872
_exptl_absorpt_correction_type multi-scan
_exptl_absorpt_process_details 'SADABS V2008/1 (Bruker AXS, 2008)'
_exptl_crystal_colour colorless
_exptl_crystal_density_diffrn 2.429
_exptl_crystal_density_method 'not measured'
_exptl_crystal_description plate
_exptl_crystal_F_000 1376
_exptl_crystal_size_max 0.3
_exptl_crystal_size_mid 0.2
_exptl_crystal_size_min 0.05
_refine_diff_density_max 0.569
_refine_diff_density_min -0.873
_refine_diff_density_rms 0.124
_refine_ls_abs_structure_details 'Flack H D (1983), Acta Cryst. A39, 876-881'
_refine_ls_abs_structure_Flack -0.009(7)
_refine_ls_extinction_method none
_refine_ls_goodness_of_fit_ref 1.004
_refine_ls_hydrogen_treatment constr
_refine_ls_matrix_type full
_refine_ls_number_parameters 114
_refine_ls_number_reflns 2567
_refine_ls_number_restraints 0
_refine_ls_restrained_S_all 1.004
_refine_ls_R_factor_all 0.0527
_refine_ls_R_factor_gt 0.0291
_refine_ls_shift/su_max 0.001
_refine_ls_shift/su_mean 0.000
_refine_ls_structure_factor_coef Fsqd
_refine_ls_weighting_details 'calc w=1/[\s^2^(Fo^2^)+(0.0126P)^2^+0.0000P] where P=(Fo^2^+2Fc^2^)/3'
_refine_ls_weighting_scheme calc
_refine_ls_wR_factor_gt 0.0461
_refine_ls_wR_factor_ref 0.0512
_reflns_number_gt 1923
_reflns_number_total 2567
_reflns_threshold_expression >2sigma(I)
_cod_data_source_file c5ce01098e2.cif
_cod_data_source_block 4
_cod_depositor_comments
;
The following automatic conversions were performed:

'_symmetry_cell_setting' value 'Tetragonal' changed to 'tetragonal'
according to
/usr/data/users/saulius/crontab/automatic-downloads/rss-feeds/RSC/lib/dictionaries/cif_core.dic
dictionary named 'cif_core.dic' version 2.4.2 from 2011-04-26.

Automatic conversion script
Id: cif_fix_values 3271 2015-04-21 07:52:19Z andrius 

 Adding full bibliography for 7221974--7221977.cif.
;
_cod_original_sg_symbol_H-M P4(3)2(1)2
_cod_database_code 7221977

loop_
_symmetry_equiv_pos_as_xyz
'x, y, z'
'-x, -y, z+1/2'
'-y+1/2, x+1/2, z+3/4'
'y+1/2, -x+1/2, z+1/4'
'-x+1/2, y+1/2, -z+3/4'
'x+1/2, -y+1/2, -z+1/4'
'y, x, -z'
'-y, -x, -z+1/2'

loop_
_atom_site_label
_atom_site_type_symbol
_atom_site_fract_x
_atom_site_fract_y
_atom_site_fract_z
_atom_site_U_iso_or_equiv
_atom_site_adp_type
_atom_site_occupancy
_atom_site_symmetry_multiplicity
_atom_site_calc_flag
_atom_site_refinement_flags
Hg Hg 0.84655(3) 0.84655(3) 0.0000 0.04209(10) Uani 1 2 d S
I I 0.91975(5) 0.90903(5) 0.089641(11) 0.05229(13) Uani 1 1 d .
O O 0.9050(5) 0.3821(5) 0.13916(12) 0.0485(11) Uani 1 1 d .
N1 N 0.8266(5) 0.5620(5) 0.00483(14) 0.0430(11) Uani 1 1 d .
N2 N 0.6962(5) 0.2919(5) 0.09835(12) 0.0387(11) Uani 1 1 d .
H2A H 0.6110 0.2396 0.1007 0.046 Uiso 1 1 calc R
C1 C 0.7943(7) 0.4979(7) 0.04779(16) 0.0370(14) Uani 1 1 d .
H1A H 0.8142 0.5562 0.0751 0.044 Uiso 1 1 calc R
C2 C 0.7338(6) 0.3516(7) 0.05300(16) 0.0332(13) Uani 1 1 d .
C3 C 0.7065(7) 0.2640(7) 0.01252(16) 0.0411(14) Uani 1 1 d .
H3A H 0.6638 0.1646 0.0148 0.049 Uiso 1 1 calc R
C4 C 0.7437(7) 0.3268(7) -0.03161(18) 0.0456(17) Uani 1 1 d .
H4A H 0.7293 0.2689 -0.0594 0.055 Uiso 1 1 calc R
C5 C 0.8018(7) 0.4750(8) -0.03390(17) 0.0458(17) Uani 1 1 d .
H5A H 0.8250 0.5169 -0.0637 0.055 Uiso 1 1 calc R
C6 C 0.7818(7) 0.3092(7) 0.13853(17) 0.0376(15) Uani 1 1 d .
C7 C 0.7167(8) 0.2292(8) 0.18203(18) 0.058(2) Uani 1 1 d .
H7A H 0.6039 0.2372 0.1813 0.070 Uiso 1 1 calc R
H7B H 0.7434 0.1195 0.1806 0.070 Uiso 1 1 calc R
C8 C 0.7741(7) 0.2943(8) 0.22823(17) 0.058(2) Uani 1 1 d .
H8A H 0.8862 0.2804 0.2296 0.069 Uiso 1 1 calc R
H8B H 0.7537 0.4055 0.2285 0.069 Uiso 1 1 calc R

loop_
_atom_site_aniso_label
_atom_site_aniso_U_11
_atom_site_aniso_U_22
_atom_site_aniso_U_33
_atom_site_aniso_U_23
_atom_site_aniso_U_13
_atom_site_aniso_U_12
Hg 0.04856(14) 0.04856(14) 0.02914(12) 0.00272(11) -0.00272(11) -0.00243(17)
I 0.0694(3) 0.0547(3) 0.03281(16) -0.00548(18) -0.00837(19) -0.0044(2)
O 0.051(3) 0.060(3) 0.0340(18) 0.0067(19) -0.0026(19) -0.003(2)
N1 0.061(3) 0.039(3) 0.030(2) 0.004(2) -0.007(2) 0.001(2)
N2 0.045(3) 0.035(3) 0.036(2) 0.007(2) 0.008(2) 0.001(2)
C1 0.052(4) 0.033(4) 0.026(2) 0.003(2) -0.002(2) -0.004(3)
C2 0.030(3) 0.042(4) 0.028(2) 0.001(2) 0.002(2) 0.006(3)
C3 0.047(4) 0.035(4) 0.041(3) -0.003(2) -0.009(2) 0.004(3)
C4 0.066(5) 0.040(4) 0.031(3) -0.007(3) -0.007(3) 0.004(3)
C5 0.061(5) 0.051(4) 0.025(2) 0.001(3) 0.000(3) 0.009(4)
C6 0.047(4) 0.039(4) 0.027(3) -0.002(2) 0.003(3) 0.005(3)
C7 0.077(5) 0.061(5) 0.036(3) 0.006(3) 0.010(3) -0.005(4)
C8 0.057(4) 0.088(5) 0.028(3) 0.013(3) 0.000(3) -0.010(4)

loop_
_atom_type_symbol
_atom_type_description
_atom_type_scat_dispersion_real
_atom_type_scat_dispersion_imag
_atom_type_scat_source
C C 0.0033 0.0016 'International Tables Vol C Tables 4.2.6.8 and 6.1.1.4'
H H 0.0000 0.0000 'International Tables Vol C Tables 4.2.6.8 and 6.1.1.4'
N N 0.0061 0.0033 'International Tables Vol C Tables 4.2.6.8 and 6.1.1.4'
O O 0.0106 0.0060 'International Tables Vol C Tables 4.2.6.8 and 6.1.1.4'
I I -0.4742 1.8119 'International Tables Vol C Tables 4.2.6.8 and 6.1.1.4'
Hg Hg -2.3894 9.2266 'International Tables Vol C Tables 4.2.6.8 and 6.1.1.4'

loop_
_geom_angle_atom_site_label_1
_geom_angle_atom_site_label_2
_geom_angle_atom_site_label_3
_geom_angle
_geom_angle_site_symmetry_1
_geom_angle_site_symmetry_3
N1 Hg N1 82.2(2) 7 .
N1 Hg I 99.58(9) 7 7
N1 Hg I 107.67(9) . 7
N1 Hg I 107.67(9) 7 .
N1 Hg I 99.58(9) . .
I Hg I 143.67(2) 7 .
C5 N1 C1 117.6(5) . .
C5 N1 Hg 121.6(3) . .
C1 N1 Hg 118.0(3) . .
C6 N2 C2 125.9(5) . .
C6 N2 H2A 117.1 . .
C2 N2 H2A 117.1 . .
N1 C1 C2 123.1(5) . .
N1 C1 H1A 118.4 . .
C2 C1 H1A 118.4 . .
C1 C2 C3 118.5(5) . .
C1 C2 N2 121.2(4) . .
C3 C2 N2 120.2(5) . .
C2 C3 C4 118.8(5) . .
C2 C3 H3A 120.6 . .
C4 C3 H3A 120.6 . .
C5 C4 C3 119.2(5) . .
C5 C4 H4A 120.4 . .
C3 C4 H4A 120.4 . .
N1 C5 C4 122.7(5) . .
N1 C5 H5A 118.6 . .
C4 C5 H5A 118.6 . .
O C6 N2 122.4(5) . .
O C6 C7 122.7(5) . .
N2 C6 C7 114.9(5) . .
C8 C7 C6 114.1(5) . .
C8 C7 H7A 108.7 . .
C6 C7 H7A 108.7 . .
C8 C7 H7B 108.7 . .
C6 C7 H7B 108.7 . .
H7A C7 H7B 107.6 . .
C8 C8 C7 115.9(6) 8_665 .
C8 C8 H8A 108.3 8_665 .
C7 C8 H8A 108.3 . .
C8 C8 H8B 108.3 8_665 .
C7 C8 H8B 108.3 . .
H8A C8 H8B 107.4 . .

loop_
_geom_bond_atom_site_label_1
_geom_bond_atom_site_label_2
_geom_bond_distance
_geom_bond_site_symmetry_2
Hg N1 2.451(4) 7
Hg N1 2.451(4) .
Hg I 2.6402(3) 7
Hg I 2.6403(3) .
O C6 1.228(6) .
N1 C5 1.333(6) .
N1 C1 1.350(6) .
N2 C6 1.351(6) .
N2 C2 1.406(6) .
N2 H2A 0.8600 .
C1 C2 1.366(8) .
C1 H1A 0.9300 .
C2 C3 1.379(7) .
C3 C4 1.384(7) .
C3 H3A 0.9300 .
C4 C5 1.367(8) .
C4 H4A 0.9300 .
C5 H5A 0.9300 .
C6 C7 1.504(7) .
C7 C8 1.492(8) .
C7 H7A 0.9700 .
C7 H7B 0.9700 .
C8 C8 1.473(10) 8_665
C8 H8A 0.9700 .
C8 H8B 0.9700 .
